data_7028370
loop_
_publ_author_name
'Theuergarten, Eileen'
'Bannenberg, Thomas'
'Walter, Marc D.'
'Holschumacher, Dirk'
'Freytag, Matthias'
'Daniliuc, Constantin G.'
'Jones, Peter G.'
'Tamm, Matthias'

_publ_section_title
;
 Computational and experimental investigations of CO2 and N2O fixation by
 sterically demanding N-heterocyclic carbenes (NHC) and NHC/borane FLP
 systems.
;
_journal_issue 4
_journal_name_full 'Dalton transactions (Cambridge, England : 2003)'
_journal_page_first 1651
_journal_page_last 1662
_journal_paper_doi 10.1039/c3dt52742e
_journal_volume 43
_journal_year 2014
_chemical_formula_sum 'C14 H24 N2 O2'
_chemical_formula_weight 252.35
_chemical_name_systematic
; 
 ? 
;
_space_group_IT_number 14
_symmetry_cell_setting monoclinic
_symmetry_space_group_name_Hall '-P 2ybc'
_symmetry_space_group_name_H-M 'P 1 21/c 1'
_atom_sites_solution_hydrogens geom
_atom_sites_solution_primary direct
_atom_sites_solution_secondary difmap
_audit_creation_method SHELXL-97
_cell_angle_alpha 90.00
_cell_angle_beta 97.919(5)
_cell_angle_gamma 90.00
_cell_formula_units_Z 8
_cell_length_a 13.4475(7)
_cell_length_b 12.6951(7)
_cell_length_c 16.1958(9)
_cell_measurement_reflns_used 5410
_cell_measurement_temperature 100(2)
_cell_measurement_theta_max 27.4570
_cell_measurement_theta_min 2.6460
_cell_volume 2738.5(3)
_computing_cell_refinement
; 
CrysAlisPro, Agilent Technologies, 
Version 1.171.36.28 (release 01-02-2013 CrysAlis171 .NET) 
(compiled Feb  1 2013,16:14:44) 
;
_computing_data_collection
; 
CrysAlisPro, Agilent Technologies, 
Version 1.171.36.28 (release 01-02-2013 CrysAlis171 .NET) 
(compiled Feb  1 2013,16:14:44) 
;
_computing_data_reduction
; 
CrysAlisPro, Agilent Technologies, 
Version 1.171.36.28 (release 01-02-2013 CrysAlis171 .NET) 
(compiled Feb  1 2013,16:14:44) 
;
_computing_molecular_graphics 'Bruker XP'
_computing_publication_material SHELXL-97
_computing_structure_refinement 'SHELXL-97 (Sheldrick, 1997)'
_computing_structure_solution 'SHELXS-97 (Sheldrick, 1990)'
_diffrn_ambient_temperature 100(2)
_diffrn_detector_area_resol_mean 16.1419
_diffrn_measured_fraction_theta_full 1.000
_diffrn_measured_fraction_theta_max 1.000
_diffrn_measurement_device_type 'Oxford Diffraction Xcalibur, Eos'
_diffrn_measurement_method '\w scans'
_diffrn_radiation_monochromator graphite
_diffrn_radiation_source 'Enhance (Mo) X-ray Source'
_diffrn_radiation_type 'Mo K\a'
_diffrn_radiation_wavelength 0.71073
_diffrn_reflns_av_R_equivalents 0.0796
_diffrn_reflns_av_sigmaI/netI 0.0466
_diffrn_reflns_limit_h_max 16
_diffrn_reflns_limit_h_min -16
_diffrn_reflns_limit_k_max 15
_diffrn_reflns_limit_k_min -15
_diffrn_reflns_limit_l_max 20
_diffrn_reflns_limit_l_min -20
_diffrn_reflns_number 56234
_diffrn_reflns_theta_full 26.37
_diffrn_reflns_theta_max 26.37
_diffrn_reflns_theta_min 2.22
_exptl_absorpt_coefficient_mu 0.082
_exptl_absorpt_correction_type none
_exptl_crystal_colour colourless
_exptl_crystal_density_diffrn 1.224
_exptl_crystal_density_method 'not measured'
_exptl_crystal_description prism
_exptl_crystal_F_000 1104
_exptl_crystal_size_max 0.40
_exptl_crystal_size_mid 0.18
_exptl_crystal_size_min 0.15
_refine_diff_density_max 0.382
_refine_diff_density_min -0.220
_refine_diff_density_rms 0.051
_refine_ls_extinction_method none
_refine_ls_goodness_of_fit_ref 1.014
_refine_ls_hydrogen_treatment constr
_refine_ls_matrix_type full
_refine_ls_number_parameters 341
_refine_ls_number_reflns 5595
_refine_ls_number_restraints 0
_refine_ls_restrained_S_all 1.014
_refine_ls_R_factor_all 0.0899
_refine_ls_R_factor_gt 0.0561
_refine_ls_shift/su_max 0.000
_refine_ls_shift/su_mean 0.000
_refine_ls_structure_factor_coef Fsqd
_refine_ls_weighting_details 'calc w=1/[\s^2^(Fo^2^)+(0.0649P)^2^+0.9779P] where P=(Fo^2^+2Fc^2^)/3'
_refine_ls_weighting_scheme calc
_refine_ls_wR_factor_gt 0.1257
_refine_ls_wR_factor_ref 0.1420
_reflns_number_gt 3917
_reflns_number_total 5595
_reflns_threshold_expression >2sigma(I)
_cod_data_source_file c3dt52742e.txt
_cod_data_source_block eileen48
_cod_original_sg_symbol_H-M 'P 21/c'
_cod_database_code 7028370

loop_
_symmetry_equiv_pos_as_xyz
'x, y, z'
'-x, y+1/2, -z+1/2'
'-x, -y, -z'
'x, -y-1/2, z-1/2'

loop_
_atom_site_label
_atom_site_type_symbol
_atom_site_fract_x
_atom_site_fract_y
_atom_site_fract_z
_atom_site_U_iso_or_equiv
_atom_site_adp_type
_atom_site_occupancy
_atom_site_symmetry_multiplicity
_atom_site_calc_flag
_atom_site_refinement_flags
N1 N 0.29421(11) 0.48488(12) 0.11903(9) 0.0144(3) Uani 1 1 d .
N2 N 0.45924(11) 0.48550(12) 0.14095(9) 0.0150(3) Uani 1 1 d .
O1 O 0.35059(10) 0.71695(11) 0.18449(9) 0.0272(4) Uani 1 1 d .
O2 O 0.40711(10) 0.70243(11) 0.06018(8) 0.0254(3) Uani 1 1 d .
C1 C 0.37657(13) 0.54706(15) 0.13018(10) 0.0148(4) Uani 1 1 d .
C2 C 0.32660(14) 0.37939(15) 0.12239(11) 0.0155(4) Uani 1 1 d .
C3 C 0.42789(14) 0.38004(15) 0.13290(11) 0.0164(4) Uani 1 1 d .
C4 C 0.18686(13) 0.52710(15) 0.10592(11) 0.0167(4) Uani 1 1 d .
C5 C 0.11027(14) 0.44176(16) 0.07709(13) 0.0235(5) Uani 1 1 d .
H5A H 0.1267 0.4098 0.0256 0.035 Uiso 1 1 calc R
H5B H 0.0431 0.4730 0.0668 0.035 Uiso 1 1 calc R
H5C H 0.1118 0.3876 0.1204 0.035 Uiso 1 1 calc R
C6 C 0.16378(14) 0.56996(16) 0.18912(11) 0.0204(4) Uani 1 1 d .
H6A H 0.1663 0.5124 0.2296 0.031 Uiso 1 1 calc R
H6B H 0.0966 0.6015 0.1817 0.031 Uiso 1 1 calc R
H6C H 0.2136 0.6236 0.2095 0.031 Uiso 1 1 calc R
C7 C 0.17720(15) 0.61222(16) 0.03829(12) 0.0219(5) Uani 1 1 d .
H7A H 0.2195 0.6725 0.0577 0.033 Uiso 1 1 calc R
H7B H 0.1071 0.6350 0.0264 0.033 Uiso 1 1 calc R
H7C H 0.1988 0.5836 -0.0125 0.033 Uiso 1 1 calc R
C8 C 0.26233(15) 0.28264(15) 0.12244(12) 0.0204(4) Uani 1 1 d .
H8A H 0.3052 0.2199 0.1284 0.031 Uiso 1 1 calc R
H8B H 0.2167 0.2787 0.0699 0.031 Uiso 1 1 calc R
H8C H 0.2232 0.2862 0.1691 0.031 Uiso 1 1 calc R
C9 C 0.49524(14) 0.28737(16) 0.12575(12) 0.0209(4) Uani 1 1 d .
H9A H 0.4548 0.2266 0.1043 0.031 Uiso 1 1 calc R
H9B H 0.5317 0.2704 0.1808 0.031 Uiso 1 1 calc R
H9C H 0.5433 0.3045 0.0875 0.031 Uiso 1 1 calc R
C10 C 0.56712(14) 0.52319(16) 0.16044(12) 0.0186(4) Uani 1 1 d .
C11 C 0.57231(15) 0.62457(16) 0.21165(12) 0.0235(5) Uani 1 1 d .
H11A H 0.5383 0.6814 0.1778 0.035 Uiso 1 1 calc R
H11B H 0.6427 0.6438 0.2287 0.035 Uiso 1 1 calc R
H11C H 0.5393 0.6136 0.2613 0.035 Uiso 1 1 calc R
C12 C 0.62928(15) 0.44231(18) 0.21592(14) 0.0304(5) Uani 1 1 d .
H12A H 0.5895 0.4151 0.2576 0.046 Uiso 1 1 calc R
H12B H 0.6902 0.4761 0.2442 0.046 Uiso 1 1 calc R
H12C H 0.6479 0.3840 0.1815 0.046 Uiso 1 1 calc R
C13 C 0.60929(15) 0.53989(17) 0.07892(12) 0.0260(5) Uani 1 1 d .
H13A H 0.6071 0.4733 0.0481 0.039 Uiso 1 1 calc R
H13B H 0.6789 0.5643 0.0908 0.039 Uiso 1 1 calc R
H13C H 0.5690 0.5929 0.0453 0.039 Uiso 1 1 calc R
C14 C 0.37804(14) 0.66918(16) 0.12487(12) 0.0193(4) Uani 1 1 d .
N1' N 0.04918(11) 0.48720(12) 0.36976(9) 0.0161(4) Uani 1 1 d .
N2' N 0.21340(11) 0.48180(12) 0.39690(9) 0.0158(4) Uani 1 1 d .
O1' O 0.13173(11) 0.27458(12) 0.29408(9) 0.0307(4) Uani 1 1 d .
O2' O 0.11850(11) 0.24939(12) 0.43018(9) 0.0335(4) Uani 1 1 d .
C1' C 0.12987(13) 0.42295(15) 0.37933(11) 0.0163(4) Uani 1 1 d .
C2' C 0.08360(14) 0.59160(15) 0.38011(11) 0.0176(4) Uani 1 1 d .
C3' C 0.18446(14) 0.58837(15) 0.39647(11) 0.0180(4) Uani 1 1 d .
C4' C -0.05934(14) 0.45589(16) 0.33922(12) 0.0194(4) Uani 1 1 d .
C5' C -0.07927(17) 0.33987(19) 0.35184(17) 0.0400(6) Uani 1 1 d .
H5'1 H -0.0391 0.2978 0.3180 0.060 Uiso 1 1 calc R
H5'2 H -0.1507 0.3250 0.3349 0.060 Uiso 1 1 calc R
H5'3 H -0.0609 0.3218 0.4108 0.060 Uiso 1 1 calc R
C6' C -0.07885(15) 0.4807(2) 0.24571(12) 0.0310(5) Uani 1 1 d .
H6'1 H -0.0306 0.4423 0.2169 0.046 Uiso 1 1 calc R
H6'2 H -0.0713 0.5566 0.2372 0.046 Uiso 1 1 calc R
H6'3 H -0.1472 0.4592 0.2232 0.046 Uiso 1 1 calc R
C7' C -0.12994(15) 0.51728(19) 0.38812(14) 0.0311(5) Uani 1 1 d .
H7'1 H -0.1964 0.4841 0.3803 0.047 Uiso 1 1 calc R
H7'2 H -0.1357 0.5901 0.3679 0.047 Uiso 1 1 calc R
H7'3 H -0.1030 0.5169 0.4475 0.047 Uiso 1 1 calc R
C8' C 0.01981(16) 0.68899(16) 0.37288(13) 0.0266(5) Uani 1 1 d .
H8'1 H -0.0163 0.6941 0.4213 0.040 Uiso 1 1 calc R
H8'2 H -0.0286 0.6854 0.3218 0.040 Uiso 1 1 calc R
H8'3 H 0.0626 0.7511 0.3708 0.040 Uiso 1 1 calc R
C9' C 0.25349(16) 0.68169(17) 0.40563(14) 0.0293(5) Uani 1 1 d .
H9'1 H 0.2909 0.6850 0.3578 0.044 Uiso 1 1 calc R
H9'2 H 0.3007 0.6748 0.4571 0.044 Uiso 1 1 calc R
H9'3 H 0.2140 0.7463 0.4079 0.044 Uiso 1 1 calc R
C10' C 0.32169(14) 0.44400(16) 0.41639(11) 0.0197(4) Uani 1 1 d .
C11' C 0.33191(16) 0.32497(17) 0.41379(15) 0.0336(6) Uani 1 1 d .
H11D H 0.2941 0.2932 0.4550 0.050 Uiso 1 1 calc R
H11E H 0.4029 0.3056 0.4266 0.050 Uiso 1 1 calc R
H11F H 0.3053 0.2993 0.3580 0.050 Uiso 1 1 calc R
C12' C 0.38214(16) 0.4890(2) 0.35094(14) 0.0358(6) Uani 1 1 d .
H12D H 0.4510 0.4621 0.3611 0.054 Uiso 1 1 calc R
H12E H 0.3831 0.5661 0.3547 0.054 Uiso 1 1 calc R
H12F H 0.3509 0.4677 0.2952 0.054 Uiso 1 1 calc R
C13' C 0.36193(16) 0.47885(19) 0.50497(12) 0.0294(5) Uani 1 1 d .
H13D H 0.3168 0.4540 0.5434 0.044 Uiso 1 1 calc R
H13E H 0.3658 0.5559 0.5072 0.044 Uiso 1 1 calc R
H13F H 0.4290 0.4490 0.5211 0.044 Uiso 1 1 calc R
C14' C 0.12639(14) 0.30159(16) 0.36700(12) 0.0215(4) Uani 1 1 d .

loop_
_atom_site_aniso_label
_atom_site_aniso_U_11
_atom_site_aniso_U_22
_atom_site_aniso_U_33
_atom_site_aniso_U_23
_atom_site_aniso_U_13
_atom_site_aniso_U_12
N1 0.0147(8) 0.0150(9) 0.0134(8) 0.0002(6) 0.0016(6) -0.0004(7)
N2 0.0156(8) 0.0153(9) 0.0144(8) -0.0006(6) 0.0028(6) -0.0005(7)
O1 0.0273(8) 0.0218(8) 0.0329(8) -0.0096(6) 0.0056(6) -0.0002(6)
O2 0.0271(8) 0.0219(8) 0.0269(8) 0.0068(6) 0.0031(6) -0.0020(6)
C1 0.0171(10) 0.0167(10) 0.0105(9) -0.0008(7) 0.0017(7) 0.0004(8)
C2 0.0200(10) 0.0132(10) 0.0130(9) -0.0004(7) 0.0019(7) 0.0005(8)
C3 0.0211(11) 0.0139(10) 0.0140(9) 0.0010(7) 0.0022(7) -0.0001(8)
C4 0.0139(10) 0.0178(10) 0.0180(9) 0.0000(8) 0.0009(7) 0.0023(8)
C5 0.0180(10) 0.0214(11) 0.0297(11) -0.0017(9) -0.0018(8) 0.0016(9)
C6 0.0206(10) 0.0207(11) 0.0205(10) 0.0006(8) 0.0044(8) 0.0026(9)
C7 0.0206(11) 0.0250(12) 0.0197(10) 0.0041(8) 0.0012(8) 0.0033(9)
C8 0.0217(11) 0.0172(11) 0.0214(10) 0.0011(8) 0.0005(8) -0.0006(8)
C9 0.0221(11) 0.0165(11) 0.0244(10) 0.0011(8) 0.0040(8) 0.0022(8)
C10 0.0131(10) 0.0205(11) 0.0221(10) -0.0007(8) 0.0022(8) -0.0010(8)
C11 0.0229(11) 0.0258(12) 0.0214(10) -0.0050(9) 0.0022(8) -0.0072(9)
C12 0.0202(11) 0.0298(13) 0.0382(13) 0.0040(10) -0.0069(9) -0.0013(10)
C13 0.0224(11) 0.0311(13) 0.0259(11) -0.0043(9) 0.0078(9) -0.0078(9)
C14 0.0163(10) 0.0168(11) 0.0239(10) -0.0009(8) -0.0003(8) -0.0005(8)
N1' 0.0152(8) 0.0165(9) 0.0165(8) 0.0000(6) 0.0024(6) 0.0002(7)
N2' 0.0143(8) 0.0162(9) 0.0166(8) -0.0017(6) 0.0012(6) 0.0005(7)
O1' 0.0356(9) 0.0259(9) 0.0294(8) -0.0104(7) 0.0003(7) 0.0003(7)
O2' 0.0367(9) 0.0260(9) 0.0363(9) 0.0131(7) -0.0009(7) -0.0035(7)
C1' 0.0178(10) 0.0189(11) 0.0124(9) 0.0009(8) 0.0028(7) 0.0002(8)
C2' 0.0222(11) 0.0156(10) 0.0154(9) -0.0003(8) 0.0037(8) 0.0009(8)
C3' 0.0212(11) 0.0178(11) 0.0154(9) -0.0030(8) 0.0040(8) -0.0018(8)
C4' 0.0121(10) 0.0225(11) 0.0235(10) 0.0009(8) 0.0022(8) -0.0021(8)
C5' 0.0221(12) 0.0300(14) 0.0665(17) 0.0090(12) 0.0014(11) -0.0077(10)
C6' 0.0211(11) 0.0494(15) 0.0221(11) -0.0025(10) 0.0017(9) -0.0047(10)
C7' 0.0176(11) 0.0446(15) 0.0324(12) -0.0069(10) 0.0080(9) 0.0002(10)
C8' 0.0291(12) 0.0177(11) 0.0320(12) -0.0027(9) 0.0007(9) 0.0049(9)
C9' 0.0251(12) 0.0224(12) 0.0401(13) -0.0104(10) 0.0033(10) -0.0039(9)
C10' 0.0143(10) 0.0269(12) 0.0178(10) -0.0005(8) 0.0018(8) 0.0020(9)
C11' 0.0236(12) 0.0262(13) 0.0486(14) -0.0069(11) -0.0030(10) 0.0093(10)
C12' 0.0206(12) 0.0572(17) 0.0312(12) 0.0145(11) 0.0095(9) 0.0088(11)
C13' 0.0253(12) 0.0380(14) 0.0231(11) -0.0039(10) -0.0039(9) 0.0042(10)
C14' 0.0173(11) 0.0179(11) 0.0280(11) 0.0015(9) -0.0016(8) -0.0001(8)

loop_
_atom_type_symbol
_atom_type_description
_atom_type_scat_dispersion_real
_atom_type_scat_dispersion_imag
_atom_type_scat_source
C C 0.0033 0.0016 'International Tables Vol C Tables 4.2.6.8 and 6.1.1.4'
H H 0.0000 0.0000 'International Tables Vol C Tables 4.2.6.8 and 6.1.1.4'
N N 0.0061 0.0033 'International Tables Vol C Tables 4.2.6.8 and 6.1.1.4'
O O 0.0106 0.0060 'International Tables Vol C Tables 4.2.6.8 and 6.1.1.4'

loop_
_geom_angle_atom_site_label_1
_geom_angle_atom_site_label_2
_geom_angle_atom_site_label_3
_geom_angle
C1 N1 C2 107.88(15)
C1 N1 C4 123.72(15)
C2 N1 C4 128.40(15)
C1 N2 C3 107.97(15)
C1 N2 C10 126.18(16)
C3 N2 C10 125.84(15)
N2 C1 N1 108.91(16)
N2 C1 C14 124.64(16)
N1 C1 C14 126.30(16)
C3 C2 N1 107.50(16)
C3 C2 C8 125.17(17)
N1 C2 C8 127.10(16)
C2 C3 N2 107.61(16)
C2 C3 C9 126.56(18)
N2 C3 C9 125.35(17)
C5 C4 C6 108.26(15)
C5 C4 N1 112.29(15)
C6 C4 N1 107.83(14)
C5 C4 C7 107.19(15)
C6 C4 C7 111.90(16)
N1 C4 C7 109.42(14)
N2 C10 C13 108.84(15)
N2 C10 C11 110.44(15)
C13 C10 C11 111.04(16)
N2 C10 C12 109.80(16)
C13 C10 C12 111.30(17)
C11 C10 C12 105.39(17)
O1 C14 O2 130.81(19)
O1 C14 C1 115.99(17)
O2 C14 C1 113.21(16)
C1' N1' C2' 108.04(15)
C1' N1' C4' 126.67(16)
C2' N1' C4' 124.60(15)
C1' N2' C3' 108.07(15)
C1' N2' C10' 127.91(16)
C3' N2' C10' 124.00(15)
N2' C1' N1' 108.86(16)
N2' C1' C14' 125.94(16)
N1' C1' C14' 125.12(16)
C3' C2' N1' 107.51(17)
C3' C2' C8' 126.17(18)
N1' C2' C8' 126.31(17)
C2' C3' N2' 107.50(16)
C2' C3' C9' 126.04(18)
N2' C3' C9' 126.29(17)
C5' C4' N1' 112.82(16)
C5' C4' C7' 106.93(17)
N1' C4' C7' 109.45(16)
C5' C4' C6' 108.88(18)
N1' C4' C6' 106.98(15)
C7' C4' C6' 111.86(17)
C11' C10' N2' 113.28(16)
C11' C10' C13' 107.01(17)
N2' C10' C13' 107.94(15)
C11' C10' C12' 107.05(18)
N2' C10' C12' 108.79(15)
C13' C10' C12' 112.86(18)
O2' C14' O1' 131.5(2)
O2' C14' C1' 115.46(18)
O1' C14' C1' 113.05(17)

loop_
_geom_bond_atom_site_label_1
_geom_bond_atom_site_label_2
_geom_bond_distance
N1 C1 1.352(2)
N1 C2 1.407(2)
N1 C4 1.527(2)
N2 C1 1.350(2)
N2 C3 1.404(2)
N2 C10 1.519(2)
O1 C14 1.239(2)
O2 C14 1.242(2)
C1 C14 1.553(3)
C2 C3 1.349(3)
C2 C8 1.502(3)
C3 C9 1.499(3)
C4 C5 1.523(3)
C4 C6 1.524(3)
C4 C7 1.531(3)
C10 C13 1.522(3)
C10 C11 1.527(3)
C10 C12 1.534(3)
N1' C1' 1.349(2)
N1' C2' 1.406(2)
N1' C4' 1.528(2)
N2' C1' 1.346(2)
N2' C3' 1.408(2)
N2' C10' 1.524(2)
O1' C14' 1.241(2)
O2' C14' 1.236(2)
C1' C14' 1.553(3)
C2' C3' 1.346(3)
C2' C8' 1.500(3)
C3' C9' 1.500(3)
C4' C5' 1.516(3)
C4' C7' 1.531(3)
C4' C6' 1.534(3)
C10' C11' 1.518(3)
C10' C13' 1.527(3)
C10' C12' 1.532(3)

loop_
_geom_hbond_atom_site_label_D
_geom_hbond_atom_site_label_H
_geom_hbond_atom_site_label_A
_geom_hbond_distance_DH
_geom_hbond_distance_HA
_geom_hbond_distance_DA
_geom_hbond_angle_DHA
_geom_hbond_site_symmetry_A
C9 H9B O1 0.98 2.60 3.576(2) 171.7 2_645
C9 H9C O2 0.98 2.57 3.449(2) 149.2 3_665
C9' H9'2 O2 0.98 2.57 3.357(2) 137.4 4_576
C8' H8'2 O1' 0.98 2.45 3.336(3) 149.8 2
C8 H8C O1' 0.98 2.51 3.488(2) 173.2 .
C8 H8B O2' 0.98 2.48 3.456(2) 171.8 4_565
C5 H5A O2' 0.98 2.54 3.411(2) 148.5 4_565

loop_
_geom_torsion_atom_site_label_1
_geom_torsion_atom_site_label_2
_geom_torsion_atom_site_label_3
_geom_torsion_atom_site_label_4
_geom_torsion
C3 N2 C1 N1 2.44(18)
C10 N2 C1 N1 -176.18(15)
C3 N2 C1 C14 -173.24(16)
C10 N2 C1 C14 8.1(3)
C2 N1 C1 N2 -0.40(18)
C4 N1 C1 N2 179.27(14)
C2 N1 C1 C14 175.20(16)
C4 N1 C1 C14 -5.1(3)
C1 N1 C2 C3 -1.88(19)
C4 N1 C2 C3 178.47(15)
C1 N1 C2 C8 172.90(17)
C4 N1 C2 C8 -6.7(3)
N1 C2 C3 N2 3.32(19)
C8 C2 C3 N2 -171.58(16)
N1 C2 C3 C9 -169.03(16)
C8 C2 C3 C9 16.1(3)
C1 N2 C3 C2 -3.62(19)
C10 N2 C3 C2 175.02(15)
C1 N2 C3 C9 168.86(17)
C10 N2 C3 C9 -12.5(3)
C1 N1 C4 C5 167.97(16)
C2 N1 C4 C5 -12.4(2)
C1 N1 C4 C6 -72.8(2)
C2 N1 C4 C6 106.75(19)
C1 N1 C4 C7 49.1(2)
C2 N1 C4 C7 -131.32(18)
C1 N2 C10 C13 -91.1(2)
C3 N2 C10 C13 90.5(2)
C1 N2 C10 C11 31.0(2)
C3 N2 C10 C11 -147.40(17)
C1 N2 C10 C12 146.79(18)
C3 N2 C10 C12 -31.6(2)
N2 C1 C14 O1 -110.8(2)
N1 C1 C14 O1 74.3(2)
N2 C1 C14 O2 69.3(2)
N1 C1 C14 O2 -105.7(2)
C3' N2' C1' N1' -1.45(19)
C10' N2' C1' N1' 177.17(15)
C3' N2' C1' C14' 175.37(16)
C10' N2' C1' C14' -6.0(3)
C2' N1' C1' N2' 1.24(19)
C4' N1' C1' N2' 172.09(15)
C2' N1' C1' C14' -175.62(16)
C4' N1' C1' C14' -4.8(3)
C1' N1' C2' C3' -0.5(2)
C4' N1' C2' C3' -171.62(15)
C1' N1' C2' C8' 178.56(18)
C4' N1' C2' C8' 7.5(3)
N1' C2' C3' N2' -0.3(2)
C8' C2' C3' N2' -179.44(17)
N1' C2' C3' C9' 175.15(17)
C8' C2' C3' C9' -4.0(3)
C1' N2' C3' C2' 1.1(2)
C10' N2' C3' C2' -177.58(15)
C1' N2' C3' C9' -174.37(18)
C10' N2' C3' C9' 6.9(3)
C1' N1' C4' C5' 23.1(3)
C2' N1' C4' C5' -167.53(18)
C1' N1' C4' C7' 141.98(18)
C2' N1' C4' C7' -48.6(2)
C1' N1' C4' C6' -96.6(2)
C2' N1' C4' C6' 72.8(2)
C1' N2' C10' C11' 0.7(3)
C3' N2' C10' C11' 179.16(17)
C1' N2' C10' C13' -117.6(2)
C3' N2' C10' C13' 60.9(2)
C1' N2' C10' C12' 119.6(2)
C3' N2' C10' C12' -61.9(2)
N2' C1' C14' O2' 92.7(2)
N1' C1' C14' O2' -91.0(2)
N2' C1' C14' O1' -87.6(2)
N1' C1' C14' O1' 88.7(2)
